data_7217082
loop_
_publ_author_name
'Yang, Weiting'
'Wang, Hao'
'Du, Zi-Yi'
'Tian, Wan-Guo'
'Sun, Zhong-Ming'

_publ_section_title
;
 Isolation of a series of uranium organophosphinates
;
_journal_issue 34
_journal_name_full CrystEngComm
_journal_page_first 8073
_journal_paper_doi 10.1039/C4CE01172D
_journal_volume 16
_journal_year 2014
_chemical_formula_sum 'C40 H42 N4 O16 P4 U2'
_chemical_formula_weight 1434.72
_chemical_name_systematic
; 
 ? 
;
_space_group_IT_number 2
_symmetry_cell_setting triclinic
_symmetry_space_group_name_Hall '-P 1'
_symmetry_space_group_name_H-M 'P -1'
_atom_sites_solution_hydrogens geom
_atom_sites_solution_primary direct
_atom_sites_solution_secondary difmap
_audit_creation_method SHELXL-97
_cell_angle_alpha 67.981(6)
_cell_angle_beta 85.397(6)
_cell_angle_gamma 71.885(6)
_cell_formula_units_Z 1
_cell_length_a 9.382(2)
_cell_length_b 11.204(3)
_cell_length_c 12.243(3)
_cell_measurement_reflns_used 1165
_cell_measurement_temperature 293(2)
_cell_measurement_theta_max 19.36
_cell_measurement_theta_min 2.28
_cell_volume 1133.0(5)
_computing_cell_refinement 'Bruker SMART'
_computing_data_collection 'Bruker SMART'
_computing_data_reduction 'Bruker SAINT'
_computing_molecular_graphics 'SHELXL-97 (Sheldrick, 1997)'
_computing_publication_material 'SHELXL-97 (Sheldrick, 1997)'
_computing_structure_refinement 'SHELXL-97 (Sheldrick, 1997)'
_computing_structure_solution 'SHELXS-97 (Sheldrick, 1990)'
_diffrn_ambient_temperature 293(2)
_diffrn_measured_fraction_theta_full 0.992
_diffrn_measured_fraction_theta_max 0.992
_diffrn_measurement_device_type 'Bruker Apex-II CCD area detector'
_diffrn_measurement_method 'phi and omega scans'
_diffrn_radiation_monochromator graphite
_diffrn_radiation_source 'fine-focus sealed tube'
_diffrn_radiation_type MoK\a
_diffrn_radiation_wavelength 0.71073
_diffrn_reflns_av_R_equivalents 0.0462
_diffrn_reflns_av_unetI/netI 0.0928
_diffrn_reflns_limit_h_max 11
_diffrn_reflns_limit_h_min -11
_diffrn_reflns_limit_k_max 13
_diffrn_reflns_limit_k_min -12
_diffrn_reflns_limit_l_max 15
_diffrn_reflns_limit_l_min -11
_diffrn_reflns_number 7249
_diffrn_reflns_theta_full 26.16
_diffrn_reflns_theta_max 26.16
_diffrn_reflns_theta_min 1.80
_exptl_absorpt_coefficient_mu 7.354
_exptl_absorpt_correction_T_max 0.17
_exptl_absorpt_correction_T_min 0.13
_exptl_absorpt_correction_type multi-scan
_exptl_absorpt_process_details sadabs
_exptl_crystal_colour yellow
_exptl_crystal_density_diffrn 2.103
_exptl_crystal_density_method 'not measured'
_exptl_crystal_description rod
_exptl_crystal_F_000 682
_exptl_crystal_size_max 0.3
_exptl_crystal_size_mid 0.26
_exptl_crystal_size_min 0.25
_refine_diff_density_max 0.987
_refine_diff_density_min -1.310
_refine_diff_density_rms 0.214
_refine_ls_extinction_method none
_refine_ls_goodness_of_fit_ref 0.983
_refine_ls_hydrogen_treatment constr
_refine_ls_matrix_type full
_refine_ls_number_parameters 299
_refine_ls_number_reflns 4499
_refine_ls_number_restraints 0
_refine_ls_restrained_S_all 0.983
_refine_ls_R_factor_all 0.0626
_refine_ls_R_factor_gt 0.0469
_refine_ls_shift/su_max 0.000
_refine_ls_shift/su_mean 0.000
_refine_ls_structure_factor_coef Fsqd
_refine_ls_weighting_details 'calc w=1/[\s^2^(Fo^2^)+(0.0281P)^2^+0.0000P] where P=(Fo^2^+2Fc^2^)/3'
_refine_ls_weighting_scheme calc
_refine_ls_wR_factor_gt 0.0802
_refine_ls_wR_factor_ref 0.0872
_reflns_number_gt 3681
_reflns_number_total 4499
_reflns_threshold_expression >2sigma(I)
_cod_data_source_file c4ce01172d2.cif
_cod_data_source_block HMPP-U2
_cod_depositor_comments
;
The following automatic conversions were performed:

'_symmetry_cell_setting' value 'Triclinic' changed to 'triclinic'
according to
/usr/data/users/saulius/crontab/automatic-downloads/rss-feeds/RSC/lib/dictionaries/cif_core.dic
dictionary named 'cif_core.dic' version 2.4.2 from 2011-04-26.

Automatic conversion script
Id: cif_fix_values 2281 2013-09-26 08:29:07Z andrius 

 Adding full bibliography for 7217081--7217085.cif.
;
_cod_original_cell_volume 1133.1(5)
_cod_original_sg_symbol_H-M P-1
_cod_database_code 7217082

loop_
_symmetry_equiv_pos_as_xyz
'x, y, z'
'-x, -y, -z'

loop_
_atom_site_label
_atom_site_type_symbol
_atom_site_fract_x
_atom_site_fract_y
_atom_site_fract_z
_atom_site_U_iso_or_equiv
_atom_site_adp_type
_atom_site_occupancy
_atom_site_symmetry_multiplicity
_atom_site_calc_flag
_atom_site_refinement_flags
U1 U 0.44250(3) 0.46856(3) 0.26314(3) 0.02197(10) Uani 1 1 d .
P1 P 0.3966(2) 0.3676(2) 0.58817(18) 0.0244(5) Uani 1 1 d .
P2 P 0.5932(2) 0.6381(2) -0.01554(18) 0.0234(5) Uani 1 1 d .
O1 O 0.3092(6) 0.6302(5) 0.2151(5) 0.0294(14) Uani 1 1 d .
O2 O 0.5691(6) 0.3020(5) 0.3132(5) 0.0314(14) Uani 1 1 d .
O3 O 0.6011(6) 0.5563(5) 0.1160(4) 0.0266(13) Uani 1 1 d .
O4 O 0.3612(6) 0.4362(5) 0.4563(4) 0.0262(13) Uani 1 1 d .
O5 O 0.4053(6) 0.4604(6) 0.6492(5) 0.0362(15) Uani 1 1 d .
O6 O 0.5678(9) 0.1341(8) 0.5703(6) 0.065(2) Uani 1 1 d .
H6 H 0.5798 0.1612 0.4990 0.097 Uiso 1 1 calc R
O7 O 0.6180(6) 0.5567(6) -0.0935(5) 0.0307(14) Uani 1 1 d .
O8 O 0.3714(8) 0.8440(7) 0.0113(7) 0.076(3) Uani 1 1 d .
H8 H 0.3492 0.7986 0.0763 0.114 Uiso 1 1 calc R
N1 N 0.2280(7) 0.3657(7) 0.3034(6) 0.0254(16) Uani 1 1 d .
N2 N 0.0838(7) 0.2325(7) 0.3757(6) 0.0283(17) Uani 1 1 d .
C1 C 0.2548(8) 0.2885(8) 0.6544(7) 0.0233(18) Uani 1 1 d .
C2 C 0.1197(9) 0.3272(9) 0.5957(7) 0.034(2) Uani 1 1 d .
H2A H 0.1049 0.3913 0.5193 0.041 Uiso 1 1 calc R
C3 C 0.0040(10) 0.2741(10) 0.6464(9) 0.044(3) Uani 1 1 d .
H3A H -0.0866 0.3018 0.6049 0.053 Uiso 1 1 calc R
C4 C 0.0268(11) 0.1812(10) 0.7575(10) 0.049(3) Uani 1 1 d .
H4A H -0.0502 0.1460 0.7931 0.058 Uiso 1 1 calc R
C5 C 0.1611(12) 0.1376(10) 0.8192(9) 0.053(3) Uani 1 1 d .
H5A H 0.1750 0.0716 0.8947 0.064 Uiso 1 1 calc R
C6 C 0.2761(10) 0.1916(10) 0.7692(8) 0.043(3) Uani 1 1 d .
H6A H 0.3663 0.1637 0.8114 0.052 Uiso 1 1 calc R
C7 C 0.5736(10) 0.2344(11) 0.6154(9) 0.049(3) Uani 1 1 d .
H7A H 0.6526 0.2728 0.5780 0.059 Uiso 1 1 calc R
H7B H 0.5974 0.1918 0.6996 0.059 Uiso 1 1 calc R
C8 C 0.7349(9) 0.7232(9) -0.0471(7) 0.0257(19) Uani 1 1 d .
C9 C 0.7132(11) 0.8539(9) -0.1266(8) 0.044(3) Uani 1 1 d .
H9A H 0.6183 0.9054 -0.1615 0.053 Uiso 1 1 calc R
C10 C 0.8291(11) 0.9090(10) -0.1549(9) 0.058(3) Uani 1 1 d .
H10A H 0.8127 0.9959 -0.2108 0.069 Uiso 1 1 calc R
C11 C 0.9683(10) 0.8374(10) -0.1017(9) 0.045(3) Uani 1 1 d .
H11A H 1.0463 0.8756 -0.1194 0.054 Uiso 1 1 calc R
C12 C 0.9912(11) 0.7066(11) -0.0208(9) 0.050(3) Uani 1 1 d .
H12A H 1.0857 0.6565 0.0154 0.060 Uiso 1 1 calc R
C13 C 0.8759(9) 0.6505(10) 0.0063(8) 0.040(2) Uani 1 1 d .
H13A H 0.8928 0.5628 0.0610 0.047 Uiso 1 1 calc R
C14 C 0.4112(9) 0.7650(9) -0.0607(9) 0.043(3) Uani 1 1 d .
H14A H 0.4133 0.8238 -0.1421 0.051 Uiso 1 1 calc R
H14B H 0.3357 0.7209 -0.0560 0.051 Uiso 1 1 calc R
C15 C 0.0788(9) 0.4411(9) 0.2735(7) 0.033(2) Uani 1 1 d .
H15A H 0.0448 0.5331 0.2290 0.039 Uiso 1 1 calc R
C16 C -0.0088(10) 0.3616(9) 0.3182(7) 0.033(2) Uani 1 1 d .
H16A H -0.1130 0.3886 0.3117 0.040 Uiso 1 1 calc R
C17 C 0.2253(9) 0.2428(9) 0.3623(7) 0.029(2) Uani 1 1 d .
H17A H 0.3111 0.1697 0.3922 0.034 Uiso 1 1 calc R
C18 C 0.0424(9) 0.1135(9) 0.4397(8) 0.029(2) Uani 1 1 d .
C19 C -0.0796(9) 0.0969(9) 0.4013(8) 0.031(2) Uani 1 1 d .
H19A H -0.1336 0.1629 0.3337 0.037 Uiso 1 1 calc R
C20 C -0.1248(9) -0.0156(9) 0.4608(8) 0.035(2) Uani 1 1 d .
H20A H -0.2091 -0.0255 0.4344 0.042 Uiso 1 1 calc R

loop_
_atom_site_aniso_label
_atom_site_aniso_U_11
_atom_site_aniso_U_22
_atom_site_aniso_U_33
_atom_site_aniso_U_23
_atom_site_aniso_U_13
_atom_site_aniso_U_12
U1 0.02313(17) 0.03280(19) 0.01474(16) -0.00931(13) 0.00387(12) -0.01506(13)
P1 0.0236(11) 0.0378(14) 0.0173(11) -0.0112(10) 0.0038(9) -0.0162(10)
P2 0.0248(11) 0.0336(13) 0.0177(11) -0.0097(10) 0.0038(9) -0.0170(10)
O1 0.029(3) 0.035(4) 0.027(3) -0.011(3) 0.009(3) -0.014(3)
O2 0.033(3) 0.033(4) 0.023(3) -0.008(3) 0.007(3) -0.007(3)
O3 0.032(3) 0.041(4) 0.014(3) -0.013(3) 0.005(2) -0.019(3)
O4 0.030(3) 0.038(4) 0.012(3) -0.005(3) 0.004(2) -0.018(3)
O5 0.040(4) 0.058(4) 0.026(3) -0.022(3) 0.010(3) -0.030(3)
O6 0.063(5) 0.059(5) 0.054(5) -0.015(4) 0.008(4) -0.004(4)
O7 0.034(3) 0.051(4) 0.023(3) -0.017(3) 0.008(3) -0.031(3)
O8 0.082(6) 0.053(5) 0.060(5) -0.011(4) 0.011(4) 0.008(4)
N1 0.029(4) 0.032(4) 0.021(4) -0.009(3) 0.004(3) -0.020(3)
N2 0.030(4) 0.035(4) 0.028(4) -0.015(4) 0.010(3) -0.019(3)
C1 0.018(4) 0.027(5) 0.023(5) -0.008(4) 0.003(3) -0.007(4)
C2 0.037(5) 0.040(6) 0.024(5) -0.010(4) 0.002(4) -0.014(4)
C3 0.037(6) 0.050(7) 0.060(7) -0.029(6) 0.013(5) -0.026(5)
C4 0.049(6) 0.041(6) 0.070(8) -0.027(6) 0.033(6) -0.032(5)
C5 0.058(7) 0.033(6) 0.048(7) 0.007(5) 0.025(6) -0.018(5)
C6 0.042(6) 0.050(6) 0.030(5) -0.002(5) -0.002(4) -0.018(5)
C7 0.037(6) 0.064(8) 0.045(7) -0.020(6) 0.005(5) -0.017(5)
C8 0.023(4) 0.040(5) 0.019(4) -0.012(4) 0.002(3) -0.015(4)
C9 0.046(6) 0.031(5) 0.047(6) 0.006(5) -0.006(5) -0.025(5)
C10 0.050(7) 0.034(6) 0.071(8) 0.012(6) -0.003(6) -0.027(5)
C11 0.037(6) 0.060(7) 0.053(7) -0.020(6) 0.008(5) -0.036(5)
C12 0.041(6) 0.060(7) 0.049(7) -0.006(6) 0.001(5) -0.030(5)
C13 0.030(5) 0.044(6) 0.049(6) -0.010(5) 0.001(4) -0.027(5)
C14 0.030(5) 0.045(6) 0.050(6) -0.019(5) 0.009(5) -0.009(5)
C15 0.040(5) 0.034(5) 0.023(5) 0.001(4) 0.003(4) -0.024(4)
C16 0.033(5) 0.033(5) 0.032(5) -0.008(4) 0.001(4) -0.014(4)
C17 0.023(4) 0.037(5) 0.029(5) -0.015(4) 0.004(4) -0.010(4)
C18 0.026(5) 0.035(5) 0.040(5) -0.025(5) 0.010(4) -0.016(4)
C19 0.027(5) 0.032(5) 0.037(5) -0.008(4) 0.006(4) -0.019(4)
C20 0.027(5) 0.040(6) 0.041(6) -0.018(5) 0.004(4) -0.010(4)

loop_
_atom_type_symbol
_atom_type_description
_atom_type_scat_dispersion_real
_atom_type_scat_dispersion_imag
_atom_type_scat_source
C C 0.0033 0.0016 'International Tables Vol C Tables 4.2.6.8 and 6.1.1.4'
H H 0.0000 0.0000 'International Tables Vol C Tables 4.2.6.8 and 6.1.1.4'
N N 0.0061 0.0033 'International Tables Vol C Tables 4.2.6.8 and 6.1.1.4'
O O 0.0106 0.0060 'International Tables Vol C Tables 4.2.6.8 and 6.1.1.4'
P P 0.1023 0.0942 'International Tables Vol C Tables 4.2.6.8 and 6.1.1.4'
U U -9.6767 9.6646 'International Tables Vol C Tables 4.2.6.8 and 6.1.1.4'

loop_
_geom_angle_atom_site_label_1
_geom_angle_atom_site_label_2
_geom_angle_atom_site_label_3
_geom_angle
_geom_angle_site_symmetry_1
_geom_angle_site_symmetry_3
O1 U1 O2 177.0(3) . .
O1 U1 O5 91.4(2) . 2_666
O2 U1 O5 90.9(2) . 2_666
O1 U1 O7 88.7(2) . 2_665
O2 U1 O7 90.4(2) . 2_665
O5 U1 O7 146.94(18) 2_666 2_665
O1 U1 O4 88.6(2) . .
O2 U1 O4 90.3(2) . .
O5 U1 O4 73.27(18) 2_666 .
O7 U1 O4 139.76(18) 2_665 .
O1 U1 O3 88.5(2) . .
O2 U1 O3 93.9(2) . .
O5 U1 O3 73.53(18) 2_666 .
O7 U1 O3 73.42(18) 2_665 .
O4 U1 O3 146.58(18) . .
O1 U1 N1 88.9(2) . .
O2 U1 N1 88.2(2) . .
O5 U1 N1 142.59(19) 2_666 .
O7 U1 N1 70.48(19) 2_665 .
O4 U1 N1 69.34(19) . .
O3 U1 N1 143.86(19) . .
O5 P1 O4 114.8(3) . .
O5 P1 C1 109.0(3) . .
O4 P1 C1 108.2(3) . .
O5 P1 C7 108.2(4) . .
O4 P1 C7 109.4(4) . .
C1 P1 C7 107.0(4) . .
O7 P2 O3 115.0(3) . .
O7 P2 C8 107.4(3) . .
O3 P2 C8 108.7(3) . .
O7 P2 C14 106.5(4) . .
O3 P2 C14 110.7(4) . .
C8 P2 C14 108.3(4) . .
P2 O3 U1 138.8(3) . .
P1 O4 U1 148.6(3) . .
P1 O5 U1 147.2(4) . 2_666
C7 O6 H6 109.5 . .
P2 O7 U1 150.4(4) . 2_665
C14 O8 H8 109.5 . .
C17 N1 C15 104.9(7) . .
C17 N1 U1 131.2(6) . .
C15 N1 U1 123.6(5) . .
C17 N2 C16 105.1(7) . .
C17 N2 C18 126.7(7) . .
C16 N2 C18 128.2(7) . .
C2 C1 C6 118.4(8) . .
C2 C1 P1 120.6(6) . .
C6 C1 P1 121.0(6) . .
C1 C2 C3 122.3(9) . .
C1 C2 H2A 118.8 . .
C3 C2 H2A 118.8 . .
C4 C3 C2 118.3(9) . .
C4 C3 H3A 120.9 . .
C2 C3 H3A 120.9 . .
C3 C4 C5 121.5(9) . .
C3 C4 H4A 119.2 . .
C5 C4 H4A 119.2 . .
C4 C5 C6 120.2(9) . .
C4 C5 H5A 119.9 . .
C6 C5 H5A 119.9 . .
C5 C6 C1 119.2(9) . .
C5 C6 H6A 120.4 . .
C1 C6 H6A 120.4 . .
O6 C7 P1 111.1(7) . .
O6 C7 H7A 109.4 . .
P1 C7 H7A 109.4 . .
O6 C7 H7B 109.4 . .
P1 C7 H7B 109.4 . .
H7A C7 H7B 108.0 . .
C13 C8 C9 118.2(8) . .
C13 C8 P2 117.9(7) . .
C9 C8 P2 123.9(7) . .
C10 C9 C8 121.2(9) . .
C10 C9 H9A 119.4 . .
C8 C9 H9A 119.4 . .
C11 C10 C9 120.7(9) . .
C11 C10 H10A 119.7 . .
C9 C10 H10A 119.7 . .
C10 C11 C12 118.7(9) . .
C10 C11 H11A 120.6 . .
C12 C11 H11A 120.6 . .
C13 C12 C11 120.7(10) . .
C13 C12 H12A 119.6 . .
C11 C12 H12A 119.6 . .
C12 C13 C8 120.5(9) . .
C12 C13 H13A 119.7 . .
C8 C13 H13A 119.7 . .
O8 C14 P2 111.8(7) . .
O8 C14 H14A 109.3 . .
P2 C14 H14A 109.3 . .
O8 C14 H14B 109.3 . .
P2 C14 H14B 109.3 . .
H14A C14 H14B 107.9 . .
C16 C15 N1 109.8(8) . .
C16 C15 H15A 125.1 . .
N1 C15 H15A 125.1 . .
C15 C16 N2 107.3(8) . .
C15 C16 H16A 126.3 . .
N2 C16 H16A 126.3 . .
N1 C17 N2 112.8(7) . .
N1 C17 H17A 123.6 . .
N2 C17 H17A 123.6 . .
C19 C18 C20 120.0(8) . 2_556
C19 C18 N2 119.2(8) . .
C20 C18 N2 120.8(8) 2_556 .
C18 C19 C20 121.3(8) . .
C18 C19 H19A 119.3 . .
C20 C19 H19A 119.3 . .
C19 C20 C18 118.7(8) . 2_556
C19 C20 H20A 120.7 . .
C18 C20 H20A 120.7 2_556 .

loop_
_geom_bond_atom_site_label_1
_geom_bond_atom_site_label_2
_geom_bond_distance
_geom_bond_site_symmetry_2
U1 O1 1.761(5) .
U1 O2 1.775(5) .
U1 O5 2.328(6) 2_666
U1 O7 2.333(5) 2_665
U1 O4 2.355(5) .
U1 O3 2.361(5) .
U1 N1 2.546(6) .
P1 O5 1.513(6) .
P1 O4 1.518(5) .
P1 C1 1.799(8) .
P1 C7 1.809(9) .
P2 O7 1.511(6) .
P2 O3 1.520(5) .
P2 C8 1.804(8) .
P2 C14 1.815(9) .
O5 U1 2.328(6) 2_666
O6 C7 1.442(12) .
O6 H6 0.8200 .
O7 U1 2.333(5) 2_665
O8 C14 1.423(11) .
O8 H8 0.8200 .
N1 C17 1.301(10) .
N1 C15 1.386(10) .
N2 C17 1.360(10) .
N2 C16 1.378(10) .
N2 C18 1.425(10) .
C1 C2 1.372(11) .
C1 C6 1.400(11) .
C2 C3 1.390(12) .
C2 H2A 0.9300 .
C3 C4 1.352(13) .
C3 H3A 0.9300 .
C4 C5 1.375(14) .
C4 H4A 0.9300 .
C5 C6 1.388(12) .
C5 H5A 0.9300 .
C6 H6A 0.9300 .
C7 H7A 0.9700 .
C7 H7B 0.9700 .
C8 C13 1.382(11) .
C8 C9 1.383(11) .
C9 C10 1.371(12) .
C9 H9A 0.9300 .
C10 C11 1.367(12) .
C10 H10A 0.9300 .
C11 C12 1.387(13) .
C11 H11A 0.9300 .
C12 C13 1.374(12) .
C12 H12A 0.9300 .
C13 H13A 0.9300 .
C14 H14A 0.9700 .
C14 H14B 0.9700 .
C15 C16 1.336(11) .
C15 H15A 0.9300 .
C16 H16A 0.9300 .
C17 H17A 0.9300 .
C18 C19 1.360(11) .
C18 C20 1.381(12) 2_556
C19 C20 1.376(11) .
C19 H19A 0.9300 .
C20 C18 1.381(12) 2_556
C20 H20A 0.9300 .

loop_
_geom_hbond_atom_site_label_D
_geom_hbond_atom_site_label_H
_geom_hbond_atom_site_label_A
_geom_hbond_distance_DH
_geom_hbond_distance_HA
_geom_hbond_distance_DA
_geom_hbond_angle_DHA
O6 H6 O2 0.82 2.22 3.002(9) 160.0
O8 H8 O1 0.82 2.13 2.909(9) 159.5
